data_4132299
loop_
_publ_author_name
'Hashim, Mohamed I.'
'Le, Ha T. M.'
'Chen, Teng-Hao'
'Chen, Yu-Sheng'
'Daugulis, Olafs'
'Hsu, Chia-Wei'
'Jacobson, Allan J.'
'Kaveevivitchai, Watchareeya'
'Liang, Xiao'
'Makarenko, Tatyana'
'Miljani\'c, Ognjen \<S'
'Popovs, Ilja'
'Tran, Hung Vu'
'Wang, Xiqu'
'Wu, Chia-Hua'
'Wu, Judy I.'

_publ_section_title
;
 Dissecting Porosity in Molecular Crystals: Influence of Geometry,
 Hydrogen Bonding, and [\p&#x00B7;&#x00B7;&#x00B7;\p] Stacking on the
 Solid-State Packing of Fluorinated Aromatics.
;
_journal_issue 18
_journal_name_full 'Journal of the American Chemical Society'
_journal_page_first 6014
_journal_page_last 6026
_journal_paper_doi 10.1021/jacs.8b02869
_journal_volume 140
_journal_year 2018
_chemical_formula_sum 'C32.42 H16.73 F12 N9.39 O1.64'
_chemical_formula_weight 791.97
_space_group_crystal_system monoclinic
_space_group_IT_number 15
_space_group_name_Hall '-C 2yc'
_space_group_name_H-M_alt 'C 1 2/c 1'
_atom_sites_solution_hydrogens geom
_audit_creation_method SHELXL-2014/7
_cell_angle_alpha 90
_cell_angle_beta 110.374(3)
_cell_angle_gamma 90
_cell_formula_units_Z 4
_cell_length_a 19.1610(7)
_cell_length_b 34.1885(15)
_cell_length_c 7.1304(4)
_cell_measurement_reflns_used 4419
_cell_measurement_temperature 100(2)
_cell_measurement_theta_max 67.06
_cell_measurement_theta_min 2.78
_cell_volume 4378.8(4)
_computing_cell_refinement 'Bruker SAINT'
_computing_data_collection 'Bruker APEX2'
_computing_data_reduction 'Bruker SAINT'
_computing_structure_refinement 'SHELXL-2014 (Sheldrick, 2014)'
_computing_structure_solution 'SHELXS-97 (Sheldrick 2008)'
_diffrn_ambient_temperature 100(2)
_diffrn_measured_fraction_theta_full 0.982
_diffrn_measured_fraction_theta_max 0.973
_diffrn_measurement_device_type 'Bruker Apex II DUO'
_diffrn_measurement_method 'narrow frame'
_diffrn_radiation_type CuK\a
_diffrn_radiation_wavelength 1.54178
_diffrn_reflns_av_R_equivalents 0.0427
_diffrn_reflns_av_unetI/netI 0.0359
_diffrn_reflns_Laue_measured_fraction_full 0.982
_diffrn_reflns_Laue_measured_fraction_max 0.973
_diffrn_reflns_limit_h_max 22
_diffrn_reflns_limit_h_min -22
_diffrn_reflns_limit_k_max 38
_diffrn_reflns_limit_k_min -41
_diffrn_reflns_limit_l_max 7
_diffrn_reflns_limit_l_min -8
_diffrn_reflns_number 15731
_diffrn_reflns_point_group_measured_fraction_full 0.982
_diffrn_reflns_point_group_measured_fraction_max 0.973
_diffrn_reflns_theta_full 67.679
_diffrn_reflns_theta_max 68.444
_diffrn_reflns_theta_min 2.779
_exptl_absorpt_coefficient_mu 1.007
_exptl_absorpt_correction_T_max 0.7531
_exptl_absorpt_correction_T_min 0.6534
_exptl_absorpt_correction_type multi-scan
_exptl_absorpt_process_details SADABS
_exptl_crystal_colour white
_exptl_crystal_density_diffrn 1.201
_exptl_crystal_description polyhedron
_exptl_crystal_F_000 1592
_exptl_crystal_size_max 0.18
_exptl_crystal_size_mid 0.14
_exptl_crystal_size_min 0.11
_refine_diff_density_max 0.646
_refine_diff_density_min -0.498
_refine_diff_density_rms 0.162
_refine_ls_extinction_method none
_refine_ls_goodness_of_fit_ref 1.007
_refine_ls_hydrogen_treatment constr
_refine_ls_matrix_type full
_refine_ls_number_parameters 261
_refine_ls_number_reflns 3937
_refine_ls_number_restraints 15
_refine_ls_restrained_S_all 2.147
_refine_ls_R_factor_all 0.0904
_refine_ls_R_factor_gt 0.0745
_refine_ls_shift/su_max 0.003
_refine_ls_shift/su_mean 0.000
_refine_ls_structure_factor_coef Fsqd
_refine_ls_weighting_details 'w=1/[\s^2^(Fo^2^)+(0.1890P)^2^+4.8518P] where P=(Fo^2^+2Fc^2^)/3'
_refine_ls_weighting_scheme calc
_refine_ls_wR_factor_gt 0.2359
_refine_ls_wR_factor_ref 0.2558
_reflns_Friedel_coverage 0.000
_reflns_number_gt 3013
_reflns_number_total 3937
_reflns_threshold_expression 'I > 2\s(I)'
_cod_data_source_file ja8b02869_si_007.cif
_cod_data_source_block 16cif_NCFO3M
_cod_original_sg_symbol_H-M 'C 2/c'
_cod_database_code 4132299
_shelx_shelxl_version_number 2014/7
_shelx_space_group_comment
;
The symmetry employed for this shelxl refinement is uniquely defined
by the following loop, which should always be used as a source of
symmetry information in preference to the above space-group names.
They are only intended as comments.
;

loop_
_space_group_symop_operation_xyz
'x, y, z'
'-x, y, -z+1/2'
'x+1/2, y+1/2, z'
'-x+1/2, y+1/2, -z+1/2'
'-x, -y, -z'
'x, -y, z-1/2'
'-x+1/2, -y+1/2, -z'
'x+1/2, -y+1/2, z-1/2'

loop_
_atom_site_label
_atom_site_type_symbol
_atom_site_fract_x
_atom_site_fract_y
_atom_site_fract_z
_atom_site_U_iso_or_equiv
_atom_site_adp_type
_atom_site_occupancy
_atom_site_site_symmetry_order
_atom_site_calc_flag
_atom_site_refinement_flags_posn
_atom_site_refinement_flags_adp
_atom_site_refinement_flags_occupancy
_atom_site_disorder_assembly
_atom_site_disorder_group
O1_1 O 0.7572(7) 0.9231(4) 0.501(2) 0.181(5) Uiso 0.627(12) 1 d D . P A -2
H1_1 H 0.7878 0.9072 0.5753 0.217 Uiso 0.627(12) 1 calc DR U P A -2
C1_1 C 0.7512(11) 0.9167(6) 0.291(3) 0.181(5) Uiso 0.627(12) 1 d D . P A -2
H2_1 H 0.7464 0.9420 0.2225 0.217 Uiso 0.627(12) 1 calc DR U P A -2
H3_1 H 0.7072 0.9006 0.2230 0.217 Uiso 0.627(12) 1 calc R U P A -2
H4_1 H 0.7959 0.9032 0.2875 0.217 Uiso 0.627(12) 1 calc R U P A -2
C1 C 0.88575(17) 0.77870(10) 0.7732(5) 0.0380(7) Uani 1 1 d . . . . .
H1 H 0.9038 0.7532 0.8162 0.046 Uiso 1 1 calc R U . . .
C2 C 0.81171(17) 0.79082(9) 0.7203(5) 0.0340(7) Uani 1 1 d . . . . .
C3 C 0.81355(18) 0.83042(9) 0.6695(6) 0.0412(8) Uani 1 1 d . . . . .
H3 H 0.7718 0.8475 0.6269 0.049 Uiso 1 1 calc R U . . .
C4 C 0.74747(16) 0.76750(9) 0.7178(5) 0.0323(7) Uani 1 1 d . . . . .
C5 C 0.75377(16) 0.72961(9) 0.7953(5) 0.0328(7) Uani 1 1 d . . . . .
C6 C 0.69343(17) 0.70759(8) 0.7963(5) 0.0327(7) Uani 1 1 d . . . . .
C7 C 0.62085(16) 0.72201(9) 0.7200(5) 0.0329(7) Uani 1 1 d . . . . .
C8 C 0.61367(16) 0.75935(9) 0.6359(5) 0.0379(7) Uani 1 1 d . . . . .
C9 C 0.67440(18) 0.78087(9) 0.6358(5) 0.0375(7) Uani 1 1 d . . . . .
C10 C 0.55604(16) 0.69978(9) 0.7322(5) 0.0327(7) Uani 1 1 d . . . . .
C11 C 0.5000 0.64277(12) 0.7500 0.0333(9) Uani 1 2 d S T P . .
C12 C 0.5000 0.59966(12) 0.7500 0.0331(9) Uani 1 2 d S T P . .
C13 C 0.43727(15) 0.57822(9) 0.6421(5) 0.0337(7) Uani 1 1 d . . . . .
C14 C 0.43800(16) 0.53791(9) 0.6412(5) 0.0339(7) Uani 1 1 d . . . . .
C15 C 0.5000 0.51602(12) 0.7500 0.0304(9) Uani 1 2 d S T P . .
C16 C 0.5000 0.47301(12) 0.7500 0.0327(9) Uani 1 2 d S T P . .
C17 C 0.43926(18) 0.44760(9) 0.6739(5) 0.0384(8) Uani 1 1 d . . . . .
H17 H 0.3890 0.4556 0.6109 0.046 Uiso 1 1 calc R U . . .
F1 F 0.82161(10) 0.71346(5) 0.8786(3) 0.0431(5) Uani 1 1 d . . . . .
F2 F 0.70800(9) 0.67266(5) 0.8848(3) 0.0399(5) Uani 1 1 d . . . . .
F3 F 0.54622(10) 0.77485(6) 0.5412(4) 0.0519(6) Uani 1 1 d . . . . .
F4 F 0.66075(10) 0.81626(6) 0.5476(4) 0.0518(6) Uani 1 1 d . . . . .
F5 F 0.37535(10) 0.59635(5) 0.5266(3) 0.0442(5) Uani 1 1 d . . . . .
F6 F 0.37565(10) 0.51960(5) 0.5252(3) 0.0443(5) Uani 1 1 d . . . . .
N1 N 0.92693(14) 0.80884(8) 0.7535(5) 0.0403(7) Uani 1 1 d . . . . .
H1A H 0.9752 0.8083 0.7780 0.048 Uiso 0.5 1 calc R U P . .
N2 N 0.88270(15) 0.84025(8) 0.6902(5) 0.0403(7) Uani 1 1 d . . . . .
H2A H 0.8973 0.8635 0.6664 0.048 Uiso 0.5 1 calc R U P . .
N3 N 0.46230(15) 0.41102(8) 0.7029(5) 0.0416(7) Uani 1 1 d . . . . .
H3A H 0.4339 0.3901 0.6675 0.050 Uiso 0.5 1 calc R U P . .
N4 N 0.55867(14) 0.66072(7) 0.7263(4) 0.0351(6) Uani 1 1 d . . . . .
N5 N 0.5000 0.72087(10) 0.7500 0.0342(8) Uani 1 2 d S T P . .
O1S O 0.7383(15) 0.9581(7) 0.530(2) 0.181(5) Uiso 0.194(7) 1 d D . P B -1
C1S C 0.7445(12) 0.9838(6) 0.4163(18) 0.181(5) Uiso 0.194(7) 1 d D . P B -1
H1S H 0.7780 1.0049 0.4677 0.217 Uiso 0.194(7) 1 calc R U P B -1
C2S C 0.6529(16) 0.9497(7) 0.143(3) 0.181(5) Uiso 0.194(7) 1 d D . P B -1
H2SA H 0.6758 0.9302 0.0815 0.271 Uiso 0.194(7) 1 calc DR U P B -1
H2SB H 0.6065 0.9591 0.0433 0.271 Uiso 0.194(7) 1 calc R U P B -1
H2SC H 0.6422 0.9377 0.2548 0.271 Uiso 0.194(7) 1 calc R U P B -1
C3S C 0.707(2) 1.0111(8) 0.070(3) 0.181(5) Uiso 0.194(7) 1 d D . P B -1
H3SA H 0.6809 1.0010 -0.0652 0.271 Uiso 0.194(7) 1 calc DR U P B -1
H3SB H 0.7589 1.0164 0.0869 0.271 Uiso 0.194(7) 1 calc R U P B -1
H3SC H 0.6828 1.0353 0.0893 0.271 Uiso 0.194(7) 1 calc R U P B -1
N1S N 0.7037(11) 0.9822(5) 0.2160(17) 0.181(5) Uiso 0.194(7) 1 d D . P B -1

loop_
_atom_site_aniso_label
_atom_site_aniso_U_11
_atom_site_aniso_U_22
_atom_site_aniso_U_33
_atom_site_aniso_U_23
_atom_site_aniso_U_13
_atom_site_aniso_U_12
C1 0.0306(16) 0.0351(16) 0.0495(19) 0.0012(14) 0.0157(14) -0.0019(13)
C2 0.0299(15) 0.0305(15) 0.0453(18) -0.0038(13) 0.0176(13) -0.0028(12)
C3 0.0338(16) 0.0312(16) 0.064(2) -0.0059(15) 0.0238(15) -0.0033(13)
C4 0.0290(15) 0.0288(15) 0.0419(17) -0.0051(12) 0.0158(13) -0.0020(12)
C5 0.0231(14) 0.0326(16) 0.0434(18) -0.0036(13) 0.0125(12) 0.0018(11)
C6 0.0326(16) 0.0243(14) 0.0427(17) -0.0030(12) 0.0150(13) -0.0006(12)
C7 0.0289(15) 0.0273(15) 0.0439(17) -0.0023(12) 0.0144(13) -0.0017(12)
C8 0.0271(15) 0.0315(16) 0.054(2) 0.0021(14) 0.0129(14) 0.0001(12)
C9 0.0334(16) 0.0275(15) 0.053(2) 0.0056(13) 0.0165(14) -0.0008(12)
C10 0.0267(14) 0.0292(15) 0.0441(17) -0.0007(13) 0.0146(12) -0.0013(12)
C11 0.029(2) 0.027(2) 0.046(3) 0.000 0.0157(18) 0.000
C12 0.028(2) 0.030(2) 0.046(3) 0.000 0.0183(18) 0.000
C13 0.0280(15) 0.0289(15) 0.0455(18) 0.0036(13) 0.0143(13) 0.0018(12)
C14 0.0275(15) 0.0306(16) 0.0440(18) -0.0017(13) 0.0131(13) -0.0034(12)
C15 0.033(2) 0.024(2) 0.038(2) 0.000 0.0177(18) 0.000
C16 0.032(2) 0.026(2) 0.043(2) 0.000 0.0165(18) 0.000
C17 0.0374(16) 0.0268(16) 0.053(2) -0.0009(13) 0.0180(14) -0.0025(12)
F1 0.0275(9) 0.0354(10) 0.0661(13) 0.0049(9) 0.0158(9) 0.0025(7)
F2 0.0319(9) 0.0263(9) 0.0626(13) 0.0044(8) 0.0179(8) 0.0022(7)
F3 0.0270(10) 0.0408(11) 0.0854(16) 0.0207(10) 0.0164(9) 0.0038(8)
F4 0.0331(10) 0.0339(11) 0.0866(16) 0.0177(10) 0.0185(10) -0.0008(8)
F5 0.0298(10) 0.0321(10) 0.0634(13) 0.0048(8) 0.0070(8) 0.0031(7)
F6 0.0319(10) 0.0328(10) 0.0606(13) -0.0004(8) 0.0065(9) -0.0060(7)
N1 0.0297(13) 0.0347(14) 0.0596(19) -0.0014(12) 0.0195(13) -0.0040(11)
N2 0.0346(14) 0.0284(13) 0.0617(19) -0.0041(12) 0.0215(13) -0.0062(11)
N3 0.0400(14) 0.0292(13) 0.0571(18) -0.0003(12) 0.0187(13) -0.0043(11)
N4 0.0317(13) 0.0275(13) 0.0495(16) -0.0005(11) 0.0184(11) -0.0009(10)
N5 0.0300(18) 0.0272(18) 0.046(2) 0.000 0.0140(16) 0.000

loop_
_atom_type_symbol
_atom_type_description
_atom_type_scat_dispersion_real
_atom_type_scat_dispersion_imag
_atom_type_scat_source
C C 0.0181 0.0091 'International Tables Vol C Tables 4.2.6.8 and 6.1.1.4'
H H 0.0000 0.0000 'International Tables Vol C Tables 4.2.6.8 and 6.1.1.4'
N N 0.0311 0.0180 'International Tables Vol C Tables 4.2.6.8 and 6.1.1.4'
F F 0.0727 0.0534 'International Tables Vol C Tables 4.2.6.8 and 6.1.1.4'
O O 0.0492 0.0322 'International Tables Vol C Tables 4.2.6.8 and 6.1.1.4'

loop_
_geom_angle_atom_site_label_1
_geom_angle_atom_site_label_2
_geom_angle_atom_site_label_3
_geom_angle
_geom_angle_site_symmetry_1
_geom_angle_site_symmetry_3
C1_1 O1_1 H1_1 109.5 . .
O1_1 C1_1 H2_1 109.5 . .
O1_1 C1_1 H3_1 109.5 . .
H2_1 C1_1 H3_1 109.5 . .
O1_1 C1_1 H4_1 109.5 . .
H2_1 C1_1 H4_1 109.5 . .
H3_1 C1_1 H4_1 109.5 . .
N1 C1 C2 108.9(3) . .
N1 C1 H1 125.5 . .
C2 C1 H1 125.5 . .
C1 C2 C3 103.9(3) . .
C1 C2 C4 127.8(3) . .
C3 C2 C4 128.2(3) . .
N2 C3 C2 109.2(3) . .
N2 C3 H3 125.4 . .
C2 C3 H3 125.4 . .
C9 C4 C5 114.0(3) . .
C9 C4 C2 123.1(3) . .
C5 C4 C2 123.0(3) . .
F1 C5 C6 117.1(3) . .
F1 C5 C4 119.5(3) . .
C6 C5 C4 123.4(3) . .
F2 C6 C5 116.9(3) . .
F2 C6 C7 121.1(3) . .
C5 C6 C7 121.8(3) . .
C6 C7 C8 115.2(3) . .
C6 C7 C10 122.5(3) . .
C8 C7 C10 122.3(3) . .
F3 C8 C9 117.1(3) . .
F3 C8 C7 120.7(3) . .
C9 C8 C7 122.1(3) . .
F4 C9 C8 117.0(3) . .
F4 C9 C4 119.6(3) . .
C8 C9 C4 123.4(3) . .
N5 C10 N4 125.6(3) . .
N5 C10 C7 116.5(3) . .
N4 C10 C7 117.9(2) . .
N4 C11 N4 125.6(4) . 2_656
N4 C11 C12 117.21(19) . .
N4 C11 C12 117.21(19) 2_656 .
C13 C12 C13 116.3(4) . 2_656
C13 C12 C11 121.84(19) . .
C13 C12 C11 121.84(19) 2_656 .
F5 C13 C14 118.0(3) . .
F5 C13 C12 120.5(3) . .
C14 C13 C12 121.5(3) . .
F6 C14 C13 117.3(3) . .
F6 C14 C15 119.7(3) . .
C13 C14 C15 123.0(3) . .
C14 C15 C14 114.8(4) 2_656 .
C14 C15 C16 122.59(19) 2_656 .
C14 C15 C16 122.59(19) . .
C17 C16 C17 103.4(4) . 2_656
C17 C16 C15 128.30(19) . .
C17 C16 C15 128.31(19) 2_656 .
N3 C17 C16 109.9(3) . .
N3 C17 H17 125.1 . .
C16 C17 H17 125.1 . .
C1 N1 N2 109.0(3) . .
C1 N1 H1A 125.5 . .
N2 N1 H1A 125.5 . .
C3 N2 N1 108.9(3) . .
C3 N2 H2A 125.5 . .
N1 N2 H2A 125.5 . .
C17 N3 N3 108.44(19) . 2_656
C17 N3 H3A 125.8 . .
N3 N3 H3A 125.8 2_656 .
C10 N4 C11 114.2(3) . .
C10 N5 C10 114.7(4) . 2_656
O1S C1S N1S 120.62(9) . .
O1S C1S H1S 119.7 . .
N1S C1S H1S 119.7 . .
N1S C2S H2SA 109.5 . .
N1S C2S H2SB 109.5 . .
H2SA C2S H2SB 109.5 . .
N1S C2S H2SC 109.5 . .
H2SA C2S H2SC 109.5 . .
H2SB C2S H2SC 109.5 . .
N1S C3S H3SA 109.5 . .
N1S C3S H3SB 109.5 . .
H3SA C3S H3SB 109.5 . .
N1S C3S H3SC 109.5 . .
H3SA C3S H3SC 109.5 . .
H3SB C3S H3SC 109.5 . .
C1S N1S C3S 124.84(14) . .
C1S N1S C2S 118.16(9) . .
C3S N1S C2S 117.00(17) . .

loop_
_geom_bond_atom_site_label_1
_geom_bond_atom_site_label_2
_geom_bond_distance
_geom_bond_site_symmetry_2
O1_1 C1_1 1.48(2) .
O1_1 H1_1 0.8400 .
C1_1 H2_1 0.9800 .
C1_1 H3_1 0.9800 .
C1_1 H4_1 0.9800 .
C1 N1 1.335(4) .
C1 C2 1.398(4) .
C1 H1 0.9500 .
C2 C3 1.405(5) .
C2 C4 1.461(4) .
C3 N2 1.324(4) .
C3 H3 0.9500 .
C4 C9 1.393(5) .
C4 C5 1.397(5) .
C5 F1 1.345(3) .
C5 C6 1.382(4) .
C6 F2 1.334(3) .
C6 C7 1.395(4) .
C7 C8 1.396(4) .
C7 C10 1.484(4) .
C8 F3 1.342(4) .
C8 C9 1.377(4) .
C9 F4 1.346(4) .
C10 N5 1.336(3) .
C10 N4 1.338(4) .
C11 N4 1.342(3) .
C11 N4 1.342(3) 2_656
C11 C12 1.474(6) .
C12 C13 1.389(4) .
C12 C13 1.389(4) 2_656
C13 F5 1.338(3) .
C13 C14 1.378(4) .
C14 F6 1.347(3) .
C14 C15 1.390(4) .
C15 C14 1.390(4) 2_656
C15 C16 1.470(6) .
C16 C17 1.401(4) .
C16 C17 1.401(4) 2_656
C17 N3 1.318(4) .
C17 H17 0.9500 .
N1 N2 1.345(4) .
N1 H1A 0.8800 .
N2 H2A 0.8800 .
N3 N3 1.365(6) 2_656
N3 H3A 0.8800 .
N5 C10 1.336(3) 2_656
O1S C1S 1.2300(10) .
C1S N1S 1.3702(9) .
C1S H1S 0.9500 .
C2S N1S 1.4502(10) .
C2S H2SA 0.9800 .
C2S H2SB 0.9800 .
C2S H2SC 0.9800 .
C3S N1S 1.4500(10) .
C3S H3SA 0.9800 .
C3S H3SB 0.9800 .
C3S H3SC 0.9800 .
